data_7050262
loop_
_publ_author_name
'Xu Ji-Qing'
'Hai-Ying Bie'
'Jing Lu'
'Jie-Hui Yu'
'Xiao Zhang'

_publ_section_title
;
Syntheses, Characterization and Optical Properties
of Some Copper(I) Halides with 1,10-Phenanthroline Ligand
;
_journal_name_full 'New J.Chem.(Nouv.J.Chim.)'
_journal_year 2004
_chemical_formula_sum 'C24 H16 Cl4 Cu2 N4 O0'
_chemical_formula_weight 629.29
_chemical_name_common 'C24 H16 Cl4 Cu2 N4'
_space_group_IT_number 9
_symmetry_cell_setting monoclinic
_symmetry_space_group_name_Hall 'C -2yc'
_symmetry_space_group_name_H-M 'C 1 c 1'
_atom_sites_solution_hydrogens geom
_atom_sites_solution_primary direct
_atom_sites_solution_secondary difmap
_cell_angle_alpha 90.00
_cell_angle_beta 106.64(3)
_cell_angle_gamma 90.00
_cell_formula_units_Z 4
_cell_length_a 9.875(2)
_cell_length_b 17.863(4)
_cell_length_c 13.393(3)
_cell_measurement_reflns_used ?
_cell_measurement_temperature 293(2)
_cell_measurement_theta_max 27.43
_cell_measurement_theta_min 2.28
_cell_volume 2263.4(8)
_diffrn_ambient_temperature 293(2)
_diffrn_detector_area_resol_mean 10.0
_diffrn_measurement_device_type 'Rigaku RAXIS-RAPID'
_diffrn_measurement_method ?
_diffrn_radiation_monochromator graphite
_diffrn_radiation_source 'fine-focus sealed tube'
_diffrn_radiation_type MoK\a
_diffrn_radiation_wavelength 0.71073
_diffrn_reflns_av_R_equivalents 0.0397
_diffrn_reflns_av_sigmaI/netI 0.0454
_diffrn_reflns_limit_h_max 12
_diffrn_reflns_limit_h_min 0
_diffrn_reflns_limit_k_max 23
_diffrn_reflns_limit_k_min 0
_diffrn_reflns_limit_l_max 16
_diffrn_reflns_limit_l_min -17
_diffrn_reflns_number 2591
_diffrn_reflns_theta_max 27.43
_diffrn_reflns_theta_min 2.28
_diffrn_standards_decay_% 0
_diffrn_standards_interval_count 0
_diffrn_standards_interval_time ?
_diffrn_standards_number 0
_exptl_absorpt_coefficient_mu 2.375
_exptl_absorpt_correction_T_max 1.2029
_exptl_absorpt_correction_T_min 0.7773
_exptl_absorpt_correction_type multi-scan
_exptl_absorpt_process_details
;
Higashi, T.(1995).Program for Absorption Correction.
Rigaku Corporation, Tokyo,Japan.
;
_exptl_crystal_colour 'light green'
_exptl_crystal_density_diffrn 1.847
_exptl_crystal_density_meas ?
_exptl_crystal_density_method 'not measured'
_exptl_crystal_description columnar
_exptl_crystal_F_000 1256
_exptl_crystal_size_max 0.302
_exptl_crystal_size_mid 0.176
_exptl_crystal_size_min 0.099
_refine_ls_abs_structure_details 'Flack H D (1983), Acta Cryst. A39, 876-881'
_refine_ls_abs_structure_Flack 0.094(16)
_refine_ls_extinction_coef ?
_refine_ls_extinction_method none
_refine_ls_goodness_of_fit_ref 0.920
_refine_ls_hydrogen_treatment constr
_refine_ls_matrix_type full
_refine_ls_number_parameters 307
_refine_ls_number_reflns 2591
_refine_ls_number_restraints 2
_refine_ls_restrained_S_all 0.920
_refine_ls_R_factor_all 0.0344
_refine_ls_R_factor_gt 0.0261
_refine_ls_shift/su_max 0.000
_refine_ls_shift/su_mean 0.000
_refine_ls_structure_factor_coef Fsqd
_refine_ls_weighting_details 'calc w=1/[\s^2^(Fo^2^)+(0.0182P)^2^+0.0000P] where P=(Fo^2^+2Fc^2^)/3'
_refine_ls_weighting_scheme calc
_refine_ls_wR_factor_gt 0.0457
_refine_ls_wR_factor_ref 0.0470
_reflns_number_gt 2220
_reflns_number_total 2591
_reflns_threshold_expression I>2\sigma(I)
_cod_depositor_comments
;
The following automatic conversions were performed:

'_symmetry_cell_setting' tag value 'monoclinnic' was replaced with
'monoclinic' value as specified in the replacement file
'/home/robertas/cod-tools/perl-scripts/inputs/replacement_values.lst'.

Automatic conversion script
Id: cif_fix_values 3143 2015-03-26 13:38:13Z robertas 
;
_cod_original_sg_symbol_H-M 'C c'
_cod_database_code 7050262

loop_
_symmetry_equiv_pos_as_xyz
'x, y, z'
'x, -y, z+1/2'
'x+1/2, y+1/2, z'
'x+1/2, -y+1/2, z+1/2'

loop_
_atom_site_label
_atom_site_type_symbol
_atom_site_fract_x
_atom_site_fract_y
_atom_site_fract_z
_atom_site_U_iso_or_equiv
_atom_site_adp_type
_atom_site_occupancy
_atom_site_symmetry_multiplicity
_atom_site_calc_flag
_atom_site_refinement_flags
_atom_site_disorder_assembly
_atom_site_disorder_group
Cu1 Cu 0.12249(5) 0.19561(3) 0.47353(5) 0.02900(14) Uani 1 1 d . . .
Cu2 Cu -0.17486(5) 0.16530(3) 0.25188(4) 0.02683(13) Uani 1 1 d . . .
Cl4 Cl -0.27157(14) 0.28026(8) 0.21737(12) 0.0424(4) Uani 1 1 d . . .
Cl3 Cl 0.20753(13) 0.07748(7) 0.48956(13) 0.0454(3) Uani 1 1 d . . .
N2 N 0.3136(4) 0.2408(2) 0.4773(3) 0.0314(9) Uani 1 1 d . . .
N1 N 0.0701(4) 0.3060(2) 0.4709(3) 0.0262(8) Uani 1 1 d . . .
N3 N -0.1204(4) 0.0554(2) 0.2408(3) 0.0282(9) Uani 1 1 d . . .
C19 C -0.2212(5) -0.0691(3) 0.2173(4) 0.0340(11) Uani 1 1 d . . .
C21 C 0.0217(6) -0.0515(3) 0.2325(5) 0.0442(15) Uani 1 1 d . . .
H21A H 0.1103 -0.0705 0.2348 0.053 Uiso 1 1 calc R . .
C23 C -0.2324(5) 0.0079(3) 0.2290(4) 0.0288(10) Uani 1 1 d . . .
C24 C -0.3636(5) 0.0417(3) 0.2283(4) 0.0286(11) Uani 1 1 d . . .
C22 C 0.0036(5) 0.0261(3) 0.2443(4) 0.0347(12) Uani 1 1 d . . .
H22A H 0.0815 0.0575 0.2550 0.042 Uiso 1 1 calc R . .
C12 C 0.1821(5) 0.3518(3) 0.4765(4) 0.0291(11) Uani 1 1 d . . .
C20 C -0.0886(6) -0.0972(3) 0.2180(4) 0.0403(13) Uani 1 1 d . . .
H20A H -0.0776 -0.1481 0.2082 0.048 Uiso 1 1 calc R . .
C10 C 0.4329(6) 0.2068(4) 0.4772(5) 0.0449(16) Uani 1 1 d . . .
H10A H 0.4366 0.1548 0.4768 0.054 Uiso 1 1 calc R . .
C4 C 0.1703(6) 0.4314(3) 0.4765(4) 0.0389(13) Uani 1 1 d . . .
C11 C 0.3115(5) 0.3184(3) 0.4794(4) 0.0297(11) Uani 1 1 d . . .
C1 C -0.0537(5) 0.3364(3) 0.4634(4) 0.0391(12) Uani 1 1 d . . .
H1A H -0.1306 0.3052 0.4589 0.047 Uiso 1 1 calc R . .
C18 C -0.3467(6) -0.1138(3) 0.2049(4) 0.0411(12) Uani 1 1 d . . .
H18A H -0.3421 -0.1652 0.1957 0.049 Uiso 1 1 calc R . .
N4 N -0.3653(4) 0.1160(2) 0.2369(3) 0.0293(9) Uani 1 1 d . . .
C17 C -0.4694(6) -0.0829(3) 0.2064(4) 0.0472(14) Uani 1 1 d . . .
H17A H -0.5471 -0.1138 0.2012 0.057 Uiso 1 1 calc R . .
C15 C -0.6098(6) 0.0328(3) 0.2157(4) 0.0487(14) Uani 1 1 d . . .
H15A H -0.6921 0.0054 0.2086 0.058 Uiso 1 1 calc R . .
C16 C -0.4845(6) -0.0050(3) 0.2155(4) 0.0366(13) Uani 1 1 d . . .
C7 C 0.4295(6) 0.3614(3) 0.4806(4) 0.0434(13) Uani 1 1 d . . .
C5 C 0.2915(7) 0.4743(3) 0.4799(4) 0.0501(16) Uani 1 1 d . . .
H5A H 0.2855 0.5262 0.4803 0.060 Uiso 1 1 calc R . .
C9 C 0.5524(6) 0.2479(5) 0.4775(5) 0.060(2) Uani 1 1 d . . .
H9A H 0.6344 0.2226 0.4767 0.071 Uiso 1 1 calc R . .
C14 C -0.6126(6) 0.1076(4) 0.2258(5) 0.0517(16) Uani 1 1 d . . .
H14A H -0.6959 0.1319 0.2259 0.062 Uiso 1 1 calc R . .
C8 C 0.5529(6) 0.3238(4) 0.4791(5) 0.064(2) Uani 1 1 d . . .
H8A H 0.6339 0.3504 0.4792 0.077 Uiso 1 1 calc R . .
C3 C 0.0347(7) 0.4604(3) 0.4692(4) 0.0460(14) Uani 1 1 d . . .
H3A H 0.0211 0.5119 0.4696 0.055 Uiso 1 1 calc R . .
C2 C -0.0737(7) 0.4142(3) 0.4619(5) 0.0466(15) Uani 1 1 d . . .
H2A H -0.1631 0.4336 0.4557 0.056 Uiso 1 1 calc R . .
C13 C -0.4856(6) 0.1491(3) 0.2366(5) 0.0437(15) Uani 1 1 d . . .
H13A H -0.4873 0.2009 0.2436 0.052 Uiso 1 1 calc R . .
C6 C 0.4155(7) 0.4418(4) 0.4828(5) 0.0532(17) Uani 1 1 d . . .
H6A H 0.4937 0.4718 0.4863 0.064 Uiso 1 1 calc R . .
Cl2 Cl -0.10252(12) 0.15939(7) 0.46259(10) 0.0330(3) Uani 1 1 d . . .
Cl1 Cl 0.04392(13) 0.20536(7) 0.25204(11) 0.0340(3) Uani 1 1 d . . .
